data_2021445
loop_
_publ_author_name
'Qin, Tao'
'Zhang, Shunlin'
'Wang, Yixiong'
'Hou, Tianjiao'
'Zhu, Dunru'
'Jing, Su'

_publ_section_title
;
 Three novel topologically different metal--organic frameworks built from
 3-nitro-4-(pyridin-4-yl)benzoic acid
;
_journal_coeditor_code SK3712
_journal_issue 2
_journal_name_full 'Acta Crystallographica Section C'
_journal_page_first
;
;
_journal_paper_doi 10.1107/S2053229618018211
_journal_volume 75
_journal_year 2019
_chemical_formula_iupac '[Cd2 (C12 H7 N2 O4)3 (C2 H3 O2)], 2C4 H9 N O, H2 O'
_chemical_formula_moiety 'C38 H24 Cd2 N6 O14'
_chemical_formula_sum 'C38 H24 Cd2 N6 O14'
_chemical_formula_weight 1013.43
_chemical_name_systematic
'Poly[[(\m~2~-acetato-\k^2^<i>O</i>:<i>O</i>')[\m~3~-3-nitro-4-(pyridin-4-yl)benzoato-\k^3^<i>O</i>:<i>O</i>':<i>N</i>]bis[\m~3~-3-nitro-4-(pyridin-4-yl)benzoato-\k^4^<i>O</i>,<i>O</i>':<i>O</i>':<i>N</i>]dicadmium(II)] <i>N</i>,<i>N</i>-dimethylacetamide disolvate monohydrate]'
_space_group_crystal_system triclinic
_space_group_IT_number 2
_space_group_name_Hall '-P 1'
_space_group_name_H-M_alt 'P -1'
_symmetry_space_group_name_Hall '-P 1'
_symmetry_space_group_name_H-M 'P -1'
_atom_sites_solution_hydrogens geom
_audit_creation_method SHELXL-2018/3
_cell_angle_alpha 86.840(6)
_cell_angle_beta 89.264(6)
_cell_angle_gamma 78.826(6)
_cell_formula_units_Z 2
_cell_length_a 8.342(4)
_cell_length_b 13.903(6)
_cell_length_c 23.568(10)
_cell_measurement_reflns_used 3383
_cell_measurement_temperature 296(2)
_cell_measurement_theta_max 26.8091
_cell_measurement_theta_min 2.3474
_cell_volume 2677(2)
_computing_cell_refinement
;
SAINT (Bruker, 2005)
;
_computing_data_collection
;
APEX2 (Bruker, 2005)
;
_computing_data_reduction
;
SAINT (Bruker, 2005)
;
_computing_molecular_graphics
;
SHELXTL (Sheldrick, 2008) and DIAMOND (Brandenburg, 2010)
;
_computing_publication_material
;
SHELXTL (Sheldrick, 2008)
;
_computing_structure_refinement
;
SHELXL2018 (Sheldrick, 2015b)
;
_computing_structure_solution
;
SHELXS2018 (Sheldrick, 2015a)
;
_diffrn_ambient_temperature 296(2)
_diffrn_measured_fraction_theta_full 0.981
_diffrn_measured_fraction_theta_max 0.972
_diffrn_measurement_device_type 'Bruker APEXII CCD'
_diffrn_measurement_method '\w scans'
_diffrn_radiation_type MoK\a
_diffrn_radiation_wavelength 0.71073
_diffrn_reflns_av_R_equivalents 0.0644
_diffrn_reflns_av_unetI/netI 0.1133
_diffrn_reflns_limit_h_max 8
_diffrn_reflns_limit_h_min -10
_diffrn_reflns_limit_k_max 16
_diffrn_reflns_limit_k_min -16
_diffrn_reflns_limit_l_max 28
_diffrn_reflns_limit_l_min -28
_diffrn_reflns_number 19339
_diffrn_reflns_theta_full 25.242
_diffrn_reflns_theta_max 25.499
_diffrn_reflns_theta_min 0.865
_diffrn_source 'fine-focus sealed tube'
_exptl_absorpt_coefficient_mu 0.850
_exptl_absorpt_correction_T_max 0.9198
_exptl_absorpt_correction_T_min 0.8155
_exptl_absorpt_correction_type multi-scan
_exptl_absorpt_process_details
;
(SADABS; Bruker, 2005)
;
_exptl_crystal_colour colorless
_exptl_crystal_density_diffrn 1.257
_exptl_crystal_description needle
_exptl_crystal_F_000 1004
_exptl_crystal_size_max 0.250
_exptl_crystal_size_mid 0.120
_exptl_crystal_size_min 0.100
_refine_diff_density_max 2.467
_refine_diff_density_min -1.397
_refine_ls_extinction_method none
_refine_ls_goodness_of_fit_ref 0.924
_refine_ls_hydrogen_treatment constr
_refine_ls_matrix_type full
_refine_ls_number_parameters 542
_refine_ls_number_reflns 9673
_refine_ls_number_restraints 43
_refine_ls_restrained_S_all 0.940
_refine_ls_R_factor_all 0.1140
_refine_ls_R_factor_gt 0.0682
_refine_ls_shift/su_max 0.000
_refine_ls_shift/su_mean 0.000
_refine_ls_structure_factor_coef Fsqd
_refine_ls_weighting_details 'w=1/[\s^2^(Fo^2^)+(0.0899P)^2^] where P=(Fo^2^+2Fc^2^)/3'
_refine_ls_weighting_scheme calc
_refine_ls_wR_factor_gt 0.1531
_refine_ls_wR_factor_ref 0.1682
_reflns_number_gt 5864
_reflns_number_total 9673
_reflns_threshold_expression 'I > 2\s(I)'
_cod_data_source_file sk3712sup1.cif
_cod_data_source_block 1831564
_cod_original_cell_volume 2678(2)
_cod_database_code 2021445
_shelx_space_group_comment
;
The symmetry employed for this shelxl refinement is uniquely defined
by the following loop, which should always be used as a source of
symmetry information in preference to the above space-group names.
They are only intended as comments.
;
_shelx_estimated_absorpt_t_min 0.816
_shelx_estimated_absorpt_t_max 0.920

loop_
_space_group_symop_operation_xyz
'x, y, z'
'-x, -y, -z'

loop_
_atom_site_type_symbol
_atom_site_label
_atom_site_fract_x
_atom_site_fract_y
_atom_site_fract_z
_atom_site_U_iso_or_equiv
_atom_site_adp_type
_atom_site_calc_flag
_atom_site_occupancy
Cd Cd1 0.14848(6) 0.39801(4) 0.25248(2) 0.03564(17) Uani d 1
Cd Cd2 0.58087(6) 0.29285(4) 0.25474(2) 0.03282(17) Uani d 1
O O1 0.5705(6) 0.4585(3) 0.2500(2) 0.0446(13) Uani d 1
O O2 0.2986(6) 0.5166(3) 0.2466(2) 0.0451(13) Uani d 1
O O3 0.9204(9) 0.7147(7) 0.2344(4) 0.120(3) Uani d 1
O O4 0.8411(10) 0.8193(7) 0.2932(5) 0.135(4) Uani d 1
O O5 0.6035(7) 0.2934(4) 0.3567(2) 0.0560(15) Uani d 1
O O6 0.3557(7) 0.3230(4) 0.3234(2) 0.0529(14) Uani d 1
O O7 0.6635(10) 0.3956(8) 0.5551(4) 0.123(3) Uani d 1
O O8 0.5107(9) 0.3274(7) 0.6121(3) 0.106(3) Uani d 1
O O9 0.3424(7) 0.3183(4) 0.1859(2) 0.0569(15) Uani d 1
O O10 0.5922(6) 0.2976(4) 0.1543(2) 0.0513(14) Uani d 1
O O11 0.5117(9) 0.3371(6) -0.1041(3) 0.103(3) Uani d 1
O O12 0.6622(10) 0.3982(7) -0.0495(3) 0.115(3) Uani d 1
O O13 0.8562(8) 0.2748(5) 0.2537(3) 0.0736(19) Uani d 1
O O14 1.1062(10) 0.2465(6) 0.2710(4) 0.125(3) Uani d 1
C C1 0.4715(14) 1.0874(7) 0.2944(4) 0.089(4) Uani d 1
H H1A 0.419775 1.125696 0.322910 0.107 Uiso calc 1
C C2 0.4566(15) 0.9920(7) 0.2958(4) 0.091(4) Uani d 1
H H2A 0.393948 0.968087 0.324205 0.109 Uiso calc 1
C C3 0.5325(10) 0.9299(5) 0.2559(4) 0.048(2) Uani d 1
C C4 0.6150(13) 0.9727(7) 0.2159(4) 0.081(3) Uani d 1
H H4A 0.667508 0.934800 0.187288 0.097 Uiso calc 1
C C5 0.6253(15) 1.0731(6) 0.2153(4) 0.090(4) Uani d 1
H H5A 0.682748 1.099857 0.186390 0.108 Uiso calc 1
C C6 0.5156(10) 0.8261(5) 0.2547(3) 0.0457(19) Uani d 1
C C7 0.6457(9) 0.7479(5) 0.2544(3) 0.045(2) Uani d 1
C C8 0.6257(9) 0.6507(5) 0.2516(3) 0.0394(18) Uani d 1
H H8A 0.716696 0.600128 0.251074 0.047 Uiso calc 1
C C9 0.4716(8) 0.6302(5) 0.2498(3) 0.0325(16) Uani d 1
C C10 0.3384(9) 0.7069(5) 0.2500(3) 0.046(2) Uani d 1
H H10A 0.233277 0.694309 0.247658 0.056 Uiso calc 1
C C11 0.3617(9) 0.8033(6) 0.2538(4) 0.052(2) Uani d 1
H H11A 0.270674 0.853643 0.255663 0.062 Uiso calc 1
C C12 0.4449(9) 0.5263(5) 0.2485(3) 0.0361(17) Uani d 1
C C13 0.1425(9) 0.5448(6) 0.6554(3) 0.047(2) Uani d 1
H H13A 0.177900 0.596846 0.671081 0.057 Uiso calc 1
C C14 0.2276(9) 0.5006(6) 0.6102(3) 0.050(2) Uani d 1
H H14A 0.321436 0.521777 0.597357 0.060 Uiso calc 1
C C15 0.1775(9) 0.4261(6) 0.5839(3) 0.0425(19) Uani d 1
C C16 0.0390(11) 0.3955(6) 0.6076(3) 0.055(2) Uani d 1
H H16A 0.000241 0.344135 0.592321 0.065 Uiso calc 1
C C17 -0.0385(10) 0.4410(6) 0.6529(3) 0.050(2) Uani d 1
H H17A -0.129936 0.419142 0.667553 0.060 Uiso calc 1
C C18 0.2537(11) 0.3867(6) 0.5304(3) 0.052(2) Uani d 1
C C19 0.4242(10) 0.3661(6) 0.5198(3) 0.049(2) Uani d 1
C C20 0.4853(10) 0.3418(6) 0.4678(3) 0.048(2) Uani d 1
H H20A 0.598002 0.327871 0.462660 0.058 Uiso calc 1
C C21 0.3836(10) 0.3373(5) 0.4217(3) 0.047(2) Uani d 1
C C22 0.2162(10) 0.3534(6) 0.4321(3) 0.048(2) Uani d 1
H H22A 0.145266 0.347257 0.403001 0.057 Uiso calc 1
C C23 0.1538(9) 0.3783(6) 0.4849(3) 0.047(2) Uani d 1
H H23A 0.041160 0.389869 0.490216 0.056 Uiso calc 1
C C24 0.4531(11) 0.3167(5) 0.3642(3) 0.044(2) Uani d 1
C C25 0.1403(9) 0.5463(6) -0.1583(3) 0.0446(19) Uani d 1
H H25A 0.175434 0.598206 -0.178053 0.053 Uiso calc 1
C C26 0.2251(9) 0.5056(6) -0.1117(3) 0.051(2) Uani d 1
H H26A 0.316211 0.528922 -0.100283 0.061 Uiso calc 1
C C27 0.1745(9) 0.4276(6) -0.0805(3) 0.0433(19) Uani d 1
C C28 0.0410(10) 0.3968(6) -0.1009(3) 0.050(2) Uani d 1
H H28A 0.005523 0.343808 -0.082486 0.061 Uiso calc 1
C C29 -0.0404(9) 0.4421(5) -0.1474(3) 0.0438(19) Uani d 1
H H29A -0.133626 0.421179 -0.158965 0.053 Uiso calc 1
C C30 0.2521(10) 0.3881(6) -0.0251(3) 0.0448(19) Uani d 1
C C31 0.4202(10) 0.3675(6) -0.0131(3) 0.050(2) Uani d 1
C C32 0.4816(10) 0.3433(6) 0.0407(3) 0.049(2) Uani d 1
H H32A 0.593790 0.331484 0.046804 0.058 Uiso calc 1
C C33 0.3756(9) 0.3367(5) 0.0857(3) 0.0383(17) Uani d 1
C C34 0.2097(9) 0.3524(6) 0.0753(3) 0.049(2) Uani d 1
H H34A 0.137646 0.346814 0.105162 0.059 Uiso calc 1
C C35 0.1504(9) 0.3758(6) 0.0217(3) 0.048(2) Uani d 1
H H35A 0.038455 0.384029 0.015766 0.058 Uiso calc 1
C C36 0.4416(11) 0.3172(5) 0.1459(3) 0.045(2) Uani d 1
C C37 0.9741(12) 0.2203(7) 0.2677(5) 0.078(3) Uani d 1
C C38 0.9694(17) 0.1119(10) 0.2870(8) 0.181(6) Uani d 1
H H38A 0.916450 0.082685 0.258367 0.271 Uiso calc 1
H H38B 0.909941 0.110404 0.322049 0.271 Uiso calc 1
H H38C 1.078938 0.075724 0.292373 0.271 Uiso calc 1
N N1 0.5531(8) 1.1297(4) 0.2560(3) 0.0457(16) Uani d 1
N N2 0.8123(10) 0.7629(5) 0.2586(4) 0.071(2) Uani d 1
N N3 0.0088(7) 0.5148(4) 0.6775(2) 0.0385(14) Uani d 1
N N4 0.5415(11) 0.3618(8) 0.5653(4) 0.085(3) Uani d 1
N N5 0.0090(7) 0.5168(4) -0.1777(2) 0.0397(15) Uani d 1
N N6 0.5403(10) 0.3666(7) -0.0588(3) 0.076(3) Uani d 1

loop_
_atom_site_aniso_label
_atom_site_aniso_U_11
_atom_site_aniso_U_22
_atom_site_aniso_U_33
_atom_site_aniso_U_12
_atom_site_aniso_U_13
_atom_site_aniso_U_23
Cd1 0.0353(3) 0.0412(3) 0.0333(3) -0.0140(2) 0.0020(2) -0.0049(2)
Cd2 0.0411(3) 0.0278(3) 0.0333(3) -0.0153(2) 0.0013(2) -0.0041(2)
O1 0.047(3) 0.028(3) 0.062(4) -0.014(2) 0.006(3) -0.007(2)
O2 0.034(3) 0.037(3) 0.069(4) -0.016(2) -0.003(3) -0.006(3)
O3 0.046(5) 0.122(7) 0.207(10) -0.040(5) 0.033(5) -0.056(7)
O4 0.095(6) 0.106(6) 0.219(10) -0.043(5) -0.035(6) -0.050(6)
O5 0.039(3) 0.062(4) 0.068(4) -0.012(3) 0.018(3) -0.013(3)
O6 0.068(4) 0.052(3) 0.035(3) -0.002(3) -0.004(3) -0.006(3)
O7 0.069(6) 0.197(10) 0.113(7) -0.033(6) -0.029(5) -0.049(6)
O8 0.084(5) 0.157(7) 0.064(4) 0.007(5) -0.009(4) -0.006(5)
O9 0.077(4) 0.054(3) 0.033(3) 0.004(3) -0.004(3) -0.001(3)
O10 0.037(3) 0.049(3) 0.072(4) -0.019(3) -0.008(3) 0.004(3)
O11 0.075(5) 0.166(8) 0.053(4) 0.017(5) 0.007(4) -0.018(5)
O12 0.060(5) 0.198(10) 0.093(6) -0.047(6) 0.022(4) 0.020(6)
O13 0.067(5) 0.082(5) 0.070(4) -0.017(4) 0.001(4) 0.014(4)
O14 0.093(5) 0.094(5) 0.198(7) -0.050(5) -0.008(5) 0.016(5)
C1 0.141(10) 0.046(6) 0.091(8) -0.046(6) 0.050(7) -0.020(5)
C2 0.138(10) 0.057(6) 0.087(8) -0.045(7) 0.058(7) -0.019(6)
C3 0.052(5) 0.029(4) 0.067(6) -0.013(4) 0.001(4) -0.004(4)
C4 0.114(7) 0.053(5) 0.082(6) -0.029(5) 0.040(5) -0.025(5)
C5 0.164(10) 0.032(5) 0.084(7) -0.040(6) 0.040(7) -0.013(5)
C6 0.048(5) 0.029(4) 0.064(5) -0.016(4) -0.002(4) -0.007(4)
C7 0.035(4) 0.034(4) 0.069(6) -0.017(4) -0.005(4) 0.004(4)
C8 0.034(4) 0.023(3) 0.059(5) -0.002(3) 0.000(4) -0.005(3)
C9 0.038(4) 0.029(4) 0.034(4) -0.014(3) 0.004(3) -0.002(3)
C10 0.032(4) 0.038(4) 0.071(6) -0.012(3) 0.004(4) 0.000(4)
C11 0.036(5) 0.037(4) 0.083(6) -0.004(4) -0.001(4) -0.010(4)
C12 0.035(4) 0.035(4) 0.040(4) -0.012(4) 0.007(3) 0.003(3)
C13 0.037(5) 0.065(5) 0.045(5) -0.017(4) -0.003(4) -0.017(4)
C14 0.032(4) 0.073(6) 0.049(5) -0.019(4) 0.001(4) -0.009(4)
C15 0.049(5) 0.059(5) 0.021(4) -0.011(4) 0.003(3) -0.005(3)
C16 0.070(6) 0.058(5) 0.044(5) -0.026(5) 0.007(4) -0.018(4)
C17 0.051(5) 0.066(6) 0.036(4) -0.021(4) 0.011(4) -0.009(4)
C18 0.067(6) 0.055(5) 0.039(5) -0.017(4) -0.006(4) -0.011(4)
C19 0.043(5) 0.068(6) 0.034(4) -0.005(4) 0.003(4) -0.015(4)
C20 0.042(5) 0.058(5) 0.047(5) -0.013(4) 0.003(4) -0.012(4)
C21 0.061(6) 0.040(4) 0.041(5) -0.011(4) 0.004(4) -0.012(4)
C22 0.059(6) 0.061(5) 0.026(4) -0.019(4) -0.007(4) 0.001(4)
C23 0.038(5) 0.060(5) 0.045(5) -0.016(4) 0.005(4) -0.008(4)
C24 0.076(6) 0.030(4) 0.030(4) -0.018(4) 0.000(4) -0.001(3)
C25 0.039(5) 0.057(5) 0.041(5) -0.020(4) -0.004(4) 0.006(4)
C26 0.040(5) 0.073(6) 0.046(5) -0.026(4) -0.005(4) 0.003(4)
C27 0.041(5) 0.063(5) 0.025(4) -0.009(4) 0.001(3) 0.004(4)
C28 0.058(5) 0.050(5) 0.049(5) -0.025(4) -0.008(4) 0.005(4)
C29 0.046(5) 0.053(5) 0.038(4) -0.023(4) -0.007(4) 0.003(4)
C30 0.051(5) 0.050(5) 0.034(4) -0.010(4) 0.000(4) -0.001(4)
C31 0.049(5) 0.071(6) 0.032(4) -0.016(4) 0.007(4) -0.006(4)
C32 0.044(5) 0.063(5) 0.039(5) -0.012(4) -0.002(4) 0.001(4)
C33 0.043(5) 0.045(4) 0.026(4) -0.006(4) 0.002(3) -0.010(3)
C34 0.039(5) 0.063(5) 0.046(5) -0.017(4) 0.004(4) 0.006(4)
C35 0.035(4) 0.067(5) 0.042(5) -0.009(4) 0.006(4) -0.007(4)
C36 0.074(6) 0.039(4) 0.021(4) -0.015(4) 0.006(4) -0.004(3)
C37 0.045(6) 0.046(5) 0.145(10) -0.019(5) -0.009(6) 0.014(6)
C38 0.110(11) 0.138(12) 0.283(16) -0.013(9) -0.046(11) 0.058(12)
N1 0.056(4) 0.032(3) 0.052(4) -0.015(3) 0.006(3) -0.002(3)
N2 0.044(5) 0.039(4) 0.137(8) -0.021(4) -0.003(5) -0.015(5)
N3 0.032(3) 0.045(4) 0.041(4) -0.011(3) -0.002(3) -0.007(3)
N4 0.051(6) 0.147(9) 0.051(5) 0.001(6) -0.012(5) -0.024(5)
N5 0.035(4) 0.044(4) 0.040(4) -0.010(3) 0.005(3) -0.004(3)
N6 0.054(6) 0.118(8) 0.048(5) 0.001(5) 0.002(4) 0.006(5)

loop_
_atom_type_symbol
_atom_type_description
_atom_type_scat_dispersion_real
_atom_type_scat_dispersion_imag
_atom_type_scat_source
C C 0.0033 0.0016 'International Tables Vol C Tables 4.2.6.8 and 6.1.1.4'
H H 0.0000 0.0000 'International Tables Vol C Tables 4.2.6.8 and 6.1.1.4'
N N 0.0061 0.0033 'International Tables Vol C Tables 4.2.6.8 and 6.1.1.4'
O O 0.0106 0.0060 'International Tables Vol C Tables 4.2.6.8 and 6.1.1.4'
Cd Cd -0.8075 1.2024 'International Tables Vol C Tables 4.2.6.8 and 6.1.1.4'

loop_
_geom_angle_atom_site_label_1
_geom_angle_atom_site_label_2
_geom_angle_atom_site_label_3
_geom_angle_site_symmetry_1
_geom_angle_site_symmetry_3
_geom_angle
O14 Cd1 O2 1_455 . 155.0(3)
O14 Cd1 N5 1_455 2_565 114.0(3)
O2 Cd1 N5 . 2_565 87.56(19)
O14 Cd1 N3 1_455 2_566 102.2(3)
O2 Cd1 N3 . 2_566 88.1(2)
N5 Cd1 N3 2_565 2_566 93.8(2)
O14 Cd1 O9 1_455 . 82.8(3)
O2 Cd1 O9 . . 84.7(2)
N5 Cd1 O9 2_565 . 90.26(19)
N3 Cd1 O9 2_566 . 171.6(2)
O14 Cd1 O6 1_455 . 74.5(3)
O2 Cd1 O6 . . 82.78(18)
N5 Cd1 O6 2_565 . 169.2(2)
N3 Cd1 O6 2_566 . 90.80(18)
O9 Cd1 O6 . . 83.96(17)
O13 Cd2 O1 . . 87.2(2)
O13 Cd2 N1 . 1_545 100.5(2)
O1 Cd2 N1 . 1_545 172.0(2)
O13 Cd2 O10 . . 87.3(2)
O1 Cd2 O10 . . 88.41(18)
N1 Cd2 O10 1_545 . 89.8(2)
O13 Cd2 O5 . . 85.8(2)
O1 Cd2 O5 . . 88.75(18)
N1 Cd2 O5 1_545 . 93.9(2)
O10 Cd2 O5 . . 172.65(18)
O13 Cd2 O6 . . 138.6(2)
O1 Cd2 O6 . . 86.88(18)
N1 Cd2 O6 1_545 . 88.7(2)
O10 Cd2 O6 . . 133.40(18)
O5 Cd2 O6 . . 53.14(18)
O13 Cd2 O9 . . 139.7(2)
O1 Cd2 O9 . . 89.32(18)
N1 Cd2 O9 1_545 . 83.4(2)
O10 Cd2 O9 . . 52.45(18)
O5 Cd2 O9 . . 134.28(19)
O6 Cd2 O9 . . 81.14(18)
C12 O1 Cd2 . . 127.9(4)
C12 O2 Cd1 . . 140.1(5)
C24 O5 Cd2 . . 93.9(5)
C24 O6 Cd2 . . 91.8(5)
C24 O6 Cd1 . . 159.1(5)
Cd2 O6 Cd1 . . 94.94(18)
C36 O9 Cd1 . . 153.7(5)
C36 O9 Cd2 . . 88.8(5)
Cd1 O9 Cd2 . . 94.22(18)
C36 O10 Cd2 . . 97.0(5)
C37 O13 Cd2 . . 141.9(7)
C37 O14 Cd1 . 1_655 125.6(7)
N1 C1 C2 . . 125.0(9)
N1 C1 H1A . . 117.5
C2 C1 H1A . . 117.5
C1 C2 C3 . . 121.0(9)
C1 C2 H2A . . 119.5
C3 C2 H2A . . 119.5
C4 C3 C2 . . 114.6(8)
C4 C3 C6 . . 122.3(8)
C2 C3 C6 . . 123.0(8)
C3 C4 C5 . . 122.7(9)
C3 C4 H4A . . 118.7
C5 C4 H4A . . 118.7
N1 C5 C4 . . 120.5(9)
N1 C5 H5A . . 119.8
C4 C5 H5A . . 119.8
C7 C6 C11 . . 116.3(7)
C7 C6 C3 . . 124.1(7)
C11 C6 C3 . . 119.6(7)
C6 C7 C8 . . 122.7(7)
C6 C7 N2 . . 120.9(7)
C8 C7 N2 . . 116.3(7)
C9 C8 C7 . . 119.8(7)
C9 C8 H8A . . 120.1
C7 C8 H8A . . 120.1
C8 C9 C10 . . 119.0(6)
C8 C9 C12 . . 121.4(6)
C10 C9 C12 . . 119.6(6)
C9 C10 C11 . . 120.1(7)
C9 C10 H10A . . 120.0
C11 C10 H10A . . 120.0
C6 C11 C10 . . 122.1(7)
C6 C11 H11A . . 119.0
C10 C11 H11A . . 119.0
O2 C12 O1 . . 127.0(7)
O2 C12 C9 . . 115.7(6)
O1 C12 C9 . . 117.3(6)
N3 C13 C14 . . 122.1(7)
N3 C13 H13A . . 119.0
C14 C13 H13A . . 119.0
C15 C14 C13 . . 121.6(7)
C15 C14 H14A . . 119.2
C13 C14 H14A . . 119.2
C14 C15 C16 . . 115.6(7)
C14 C15 C18 . . 122.4(7)
C16 C15 C18 . . 121.7(7)
C17 C16 C15 . . 120.1(8)
C17 C16 H16A . . 120.0
C15 C16 H16A . . 120.0
N3 C17 C16 . . 124.0(8)
N3 C17 H17A . . 118.0
C16 C17 H17A . . 118.0
C23 C18 C19 . . 116.2(7)
C23 C18 C15 . . 119.1(8)
C19 C18 C15 . . 124.4(7)
C20 C19 C18 . . 121.6(7)
C20 C19 N4 . . 116.9(8)
C18 C19 N4 . . 121.3(7)
C19 C20 C21 . . 121.8(8)
C19 C20 H20A . . 119.1
C21 C20 H20A . . 119.1
C22 C21 C20 . . 117.1(7)
C22 C21 C24 . . 122.1(7)
C20 C21 C24 . . 120.8(8)
C23 C22 C21 . . 121.1(7)
C23 C22 H22A . . 119.4
C21 C22 H22A . . 119.4
C22 C23 C18 . . 122.1(8)
C22 C23 H23A . . 118.9
C18 C23 H23A . . 118.9
O5 C24 O6 . . 120.9(7)
O5 C24 C21 . . 121.1(7)
O6 C24 C21 . . 118.0(8)
N5 C25 C26 . . 124.1(7)
N5 C25 H25A . . 117.9
C26 C25 H25A . . 117.9
C25 C26 C27 . . 119.4(7)
C25 C26 H26A . . 120.3
C27 C26 H26A . . 120.3
C28 C27 C26 . . 116.4(7)
C28 C27 C30 . . 122.1(7)
C26 C27 C30 . . 121.2(7)
C29 C28 C27 . . 121.2(7)
C29 C28 H28A . . 119.4
C27 C28 H28A . . 119.4
N5 C29 C28 . . 122.4(7)
N5 C29 H29A . . 118.8
C28 C29 H29A . . 118.8
C35 C30 C31 . . 115.0(7)
C35 C30 C27 . . 118.5(7)
C31 C30 C27 . . 126.3(7)
C32 C31 C30 . . 123.0(7)
C32 C31 N6 . . 116.2(7)
C30 C31 N6 . . 120.7(7)
C31 C32 C33 . . 119.6(7)
C31 C32 H32A . . 120.2
C33 C32 H32A . . 120.2
C34 C33 C32 . . 119.0(7)
C34 C33 C36 . . 121.0(7)
C32 C33 C36 . . 119.9(7)
C35 C34 C33 . . 120.8(7)
C35 C34 H34A . . 119.6
C33 C34 H34A . . 119.6
C34 C35 C30 . . 122.4(7)
C34 C35 H35A . . 118.8
C30 C35 H35A . . 118.8
O9 C36 O10 . . 121.4(7)
O9 C36 C33 . . 118.5(8)
O10 C36 C33 . . 120.1(7)
O13 C37 O14 . . 121.8(9)
O13 C37 C38 . . 121.0(9)
O14 C37 C38 . . 117.1(10)
C37 C38 H38A . . 109.5
C37 C38 H38B . . 109.5
H38A C38 H38B . . 109.5
C37 C38 H38C . . 109.5
H38A C38 H38C . . 109.5
H38B C38 H38C . . 109.5
C1 N1 C5 . . 116.2(7)
C1 N1 Cd2 . 1_565 124.7(6)
C5 N1 Cd2 . 1_565 119.1(5)
O3 N2 O4 . . 120.0(9)
O3 N2 C7 . . 121.6(8)
O4 N2 C7 . . 117.9(9)
C17 N3 C13 . . 116.6(7)
C17 N3 Cd1 . 2_566 121.9(5)
C13 N3 Cd1 . 2_566 121.0(5)
O7 N4 O8 . . 123.5(9)
O7 N4 C19 . . 117.8(9)
O8 N4 C19 . . 118.6(10)
C25 N5 C29 . . 116.4(6)
C25 N5 Cd1 . 2_565 122.0(5)
C29 N5 Cd1 . 2_565 121.0(5)
O11 N6 O12 . . 123.3(9)
O11 N6 C31 . . 118.9(9)
O12 N6 C31 . . 117.7(9)

loop_
_geom_bond_atom_site_label_1
_geom_bond_atom_site_label_2
_geom_bond_site_symmetry_2
_geom_bond_distance
Cd1 O14 1_455 2.221(8)
Cd1 O2 . 2.253(5)
Cd1 N5 2_565 2.337(6)
Cd1 N3 2_566 2.337(6)
Cd1 O9 . 2.397(6)
Cd1 O6 . 2.460(5)
Cd2 O13 . 2.262(7)
Cd2 O1 . 2.284(5)
Cd2 N1 1_545 2.323(6)
Cd2 O10 . 2.365(6)
Cd2 O5 . 2.412(6)
Cd2 O6 . 2.452(5)
Cd2 O9 . 2.542(5)
O1 C12 . 1.266(8)
O2 C12 . 1.255(8)
O3 N2 . 1.176(9)
O4 N2 . 1.219(10)
O5 C24 . 1.247(9)
O6 C24 . 1.255(9)
O7 N4 . 1.217(11)
O8 N4 . 1.221(10)
O9 C36 . 1.245(9)
O10 C36 . 1.249(9)
O11 N6 . 1.209(9)
O12 N6 . 1.210(10)
O13 C37 . 1.158(10)
O14 C37 . 1.230(11)
C1 N1 . 1.308(10)
C1 C2 . 1.354(12)
C1 H1A . 0.9300
C2 C3 . 1.376(12)
C2 H2A . 0.9300
C3 C4 . 1.341(11)
C3 C6 . 1.479(10)
C4 C5 . 1.414(12)
C4 H4A . 0.9300
C5 N1 . 1.337(11)
C5 H5A . 0.9300
C6 C7 . 1.379(10)
C6 C11 . 1.382(10)
C7 C8 . 1.398(9)
C7 N2 . 1.451(10)
C8 C9 . 1.371(9)
C8 H8A . 0.9300
C9 C10 . 1.383(10)
C9 C12 . 1.506(9)
C10 C11 . 1.399(10)
C10 H10A . 0.9300
C11 H11A . 0.9300
C13 N3 . 1.353(9)
C13 C14 . 1.377(10)
C13 H13A . 0.9300
C14 C15 . 1.370(10)
C14 H14A . 0.9300
C15 C16 . 1.405(11)
C15 C18 . 1.489(10)
C16 C17 . 1.363(10)
C16 H16A . 0.9300
C17 N3 . 1.332(9)
C17 H17A . 0.9300
C18 C23 . 1.390(10)
C18 C19 . 1.417(11)
C19 C20 . 1.355(10)
C19 N4 . 1.453(10)
C20 C21 . 1.400(10)
C20 H20A . 0.9300
C21 C22 . 1.391(11)
C21 C24 . 1.488(10)
C22 C23 . 1.377(10)
C22 H22A . 0.9300
C23 H23A . 0.9300
C25 N5 . 1.337(9)
C25 C26 . 1.351(10)
C25 H25A . 0.9300
C26 C27 . 1.405(10)
C26 H26A . 0.9300
C27 C28 . 1.370(10)
C27 C30 . 1.496(9)
C28 C29 . 1.356(10)
C28 H28A . 0.9300
C29 N5 . 1.354(9)
C29 H29A . 0.9300
C30 C35 . 1.404(10)
C30 C31 . 1.405(11)
C31 C32 . 1.373(10)
C31 N6 . 1.460(11)
C32 C33 . 1.383(10)
C32 H32A . 0.9300
C33 C34 . 1.382(10)
C33 C36 . 1.519(9)
C34 C35 . 1.362(10)
C34 H34A . 0.9300
C35 H35A . 0.9300
C37 C38 . 1.559(13)
C38 H38A . 0.9600
C38 H38B . 0.9600
C38 H38C . 0.9600

loop_
_geom_torsion_atom_site_label_1
_geom_torsion_atom_site_label_2
_geom_torsion_atom_site_label_3
_geom_torsion_atom_site_label_4
_geom_torsion_site_symmetry_1
_geom_torsion_site_symmetry_4
_geom_torsion
N1 C1 C2 C3 . . 2(2)
C1 C2 C3 C4 . . -2.1(17)
C1 C2 C3 C6 . . -178.1(10)
C2 C3 C4 C5 . . 1.1(16)
C6 C3 C4 C5 . . 177.0(9)
C3 C4 C5 N1 . . 0.8(18)
C4 C3 C6 C7 . . 58.0(13)
C2 C3 C6 C7 . . -126.4(11)
C4 C3 C6 C11 . . -122.0(10)
C2 C3 C6 C11 . . 53.6(13)
C11 C6 C7 C8 . . 1.7(13)
C3 C6 C7 C8 . . -178.2(7)
C11 C6 C7 N2 . . -176.4(8)
C3 C6 C7 N2 . . 3.7(13)
C6 C7 C8 C9 . . -0.8(12)
N2 C7 C8 C9 . . 177.4(7)
C7 C8 C9 C10 . . 0.8(11)
C7 C8 C9 C12 . . -178.4(7)
C8 C9 C10 C11 . . -1.9(11)
C12 C9 C10 C11 . . 177.3(7)
C7 C6 C11 C10 . . -2.9(13)
C3 C6 C11 C10 . . 177.1(8)
C9 C10 C11 C6 . . 3.1(13)
Cd1 O2 C12 O1 . . 7.2(13)
Cd1 O2 C12 C9 . . -171.7(5)
Cd2 O1 C12 O2 . . -3.4(11)
Cd2 O1 C12 C9 . . 175.5(4)
C8 C9 C12 O2 . . -179.7(7)
C10 C9 C12 O2 . . 1.1(10)
C8 C9 C12 O1 . . 1.2(10)
C10 C9 C12 O1 . . -178.0(7)
N3 C13 C14 C15 . . 2.6(12)
C13 C14 C15 C16 . . -2.8(12)
C13 C14 C15 C18 . . 171.4(7)
C14 C15 C16 C17 . . 1.6(12)
C18 C15 C16 C17 . . -172.6(8)
C15 C16 C17 N3 . . -0.2(13)
C14 C15 C18 C23 . . -129.5(8)
C16 C15 C18 C23 . . 44.4(11)
C14 C15 C18 C19 . . 43.5(12)
C16 C15 C18 C19 . . -142.6(8)
C23 C18 C19 C20 . . 1.5(12)
C15 C18 C19 C20 . . -171.7(8)
C23 C18 C19 N4 . . -173.2(8)
C15 C18 C19 N4 . . 13.6(13)
C18 C19 C20 C21 . . 0.9(13)
N4 C19 C20 C21 . . 175.8(8)
C19 C20 C21 C22 . . -3.5(12)
C19 C20 C21 C24 . . 176.1(7)
C20 C21 C22 C23 . . 3.6(11)
C24 C21 C22 C23 . . -175.9(7)
C21 C22 C23 C18 . . -1.3(12)
C19 C18 C23 C22 . . -1.3(12)
C15 C18 C23 C22 . . 172.3(7)
Cd2 O5 C24 O6 . . 5.2(7)
Cd2 O5 C24 C21 . . -175.2(6)
Cd2 O6 C24 O5 . . -5.1(7)
Cd1 O6 C24 O5 . . -114.0(14)
Cd2 O6 C24 C21 . . 175.3(6)
Cd1 O6 C24 C21 . . 66.3(17)
C22 C21 C24 O5 . . -173.2(7)
C20 C21 C24 O5 . . 7.2(11)
C22 C21 C24 O6 . . 6.4(11)
C20 C21 C24 O6 . . -173.1(7)
N5 C25 C26 C27 . . -0.5(13)
C25 C26 C27 C28 . . 1.1(12)
C25 C26 C27 C30 . . -172.7(7)
C26 C27 C28 C29 . . -2.4(12)
C30 C27 C28 C29 . . 171.4(8)
C27 C28 C29 N5 . . 3.1(13)
C28 C27 C30 C35 . . -42.7(11)
C26 C27 C30 C35 . . 130.8(8)
C28 C27 C30 C31 . . 142.1(9)
C26 C27 C30 C31 . . -44.4(12)
C35 C30 C31 C32 . . -4.0(12)
C27 C30 C31 C32 . . 171.4(8)
C35 C30 C31 N6 . . 173.1(8)
C27 C30 C31 N6 . . -11.6(13)
C30 C31 C32 C33 . . 1.2(13)
N6 C31 C32 C33 . . -176.0(8)
C31 C32 C33 C34 . . 1.5(12)
C31 C32 C33 C36 . . -175.6(7)
C32 C33 C34 C35 . . -1.2(12)
C36 C33 C34 C35 . . 175.9(7)
C33 C34 C35 C30 . . -1.9(13)
C31 C30 C35 C34 . . 4.3(12)
C27 C30 C35 C34 . . -171.4(8)
Cd1 O9 C36 O10 . . 103.3(12)
Cd2 O9 C36 O10 . . 6.2(7)
Cd1 O9 C36 C33 . . -78.9(14)
Cd2 O9 C36 C33 . . -176.0(6)
Cd2 O10 C36 O9 . . -6.7(8)
Cd2 O10 C36 C33 . . 175.5(6)
C34 C33 C36 O9 . . -1.9(11)
C32 C33 C36 O9 . . 175.1(7)
C34 C33 C36 O10 . . 175.9(7)
C32 C33 C36 O10 . . -7.0(11)
Cd2 O13 C37 O14 . . -162.7(8)
Cd2 O13 C37 C38 . . 13(2)
Cd1 O14 C37 O13 1_655 . 0.6(19)
Cd1 O14 C37 C38 1_655 . -175.5(10)
C2 C1 N1 C5 . . 0.4(17)
C2 C1 N1 Cd2 . 1_565 -179.1(9)
C4 C5 N1 C1 . . -1.5(16)
C4 C5 N1 Cd2 . 1_565 178.0(8)
C6 C7 N2 O3 . . -144.9(10)
C8 C7 N2 O3 . . 36.8(14)
C6 C7 N2 O4 . . 43.5(13)
C8 C7 N2 O4 . . -134.8(9)
C16 C17 N3 C13 . . -0.1(11)
C16 C17 N3 Cd1 . 2_566 172.1(6)
C14 C13 N3 C17 . . -1.0(11)
C14 C13 N3 Cd1 . 2_566 -173.4(6)
C20 C19 N4 O7 . . 43.7(14)
C18 C19 N4 O7 . . -141.3(10)
C20 C19 N4 O8 . . -138.4(9)
C18 C19 N4 O8 . . 36.5(14)
C26 C25 N5 C29 . . 1.0(12)
C26 C25 N5 Cd1 . 2_565 173.0(6)
C28 C29 N5 C25 . . -2.3(11)
C28 C29 N5 Cd1 . 2_565 -174.3(6)
C32 C31 N6 O11 . . 142.2(9)
C30 C31 N6 O11 . . -35.0(13)
C32 C31 N6 O12 . . -39.8(13)
C30 C31 N6 O12 . . 142.9(9)

_cod_database_fobs_code 2021445
